data_7009456
loop_
_publ_author_name
'Heard, Peter J.'
'King, Paul M.'
'Tocher, Derek A.'

_publ_section_title
;
 Tricarbonylrhenium(I) halide complexes of
 2-[(4R,6R)-4,6-dimethyl-1,3-dioxan-2-yl]pyridine (L1) and
 2,6-bis[(4R,6R)-4,6-dimethyl-1,3-dioxan-2-yl]pyridine (L2): structure
 and solution stereodynamics
;
_journal_issue 11
_journal_name_full 'Journal of the Chemical Society, Dalton Transactions'
_journal_page_first 1769
_journal_paper_doi 10.1039/b001206h
_journal_year 2000
_chemical_formula_sum 'C20 H25 Br N O7 Re'
_chemical_formula_weight 657.52
_chemical_name_systematic
; 
 ? 
;
_space_group_IT_number 154
_symmetry_cell_setting trigonal
_symmetry_space_group_name_Hall 'P 32 2"'
_symmetry_space_group_name_H-M 'P 32 2 1'
_atom_sites_solution_hydrogens geom
_atom_sites_solution_primary direct
_atom_sites_solution_secondary difmap
_audit_creation_method SHELXL
_cell_angle_alpha 90.00
_cell_angle_beta 90.00
_cell_angle_gamma 120.00
_cell_formula_units_Z 6
_cell_length_a 14.438(2)
_cell_length_b 14.438(2)
_cell_length_c 19.673(4)
_cell_measurement_reflns_used 22
_cell_measurement_temperature 293(2)
_cell_measurement_theta_max 16
_cell_measurement_theta_min 7.5
_cell_volume 3551.5(10)
_computing_cell_refinement 'Nicolet R3'
_computing_data_collection 'Nicolet R3'
_computing_data_reduction XDISK
_computing_molecular_graphics XP
_computing_publication_material CIFTAB
_computing_structure_refinement 'SHELXL-93 (Sheldrick, 1993)'
_computing_structure_solution 'SHELXS-86 (Sheldrick, 1990)'
_diffrn_ambient_temperature 293(2)
_diffrn_measurement_device 'Nicolet R3mV'
_diffrn_radiation_monochromator graphite
_diffrn_radiation_source 'normal-focus sealed tube'
_diffrn_radiation_type MoK\a
_diffrn_radiation_wavelength 0.71073
_diffrn_reflns_av_R_equivalents 0.0552
_diffrn_reflns_av_sigmaI/netI 0.0597
_diffrn_reflns_limit_h_max 14
_diffrn_reflns_limit_h_min 0
_diffrn_reflns_limit_k_max 14
_diffrn_reflns_limit_k_min 0
_diffrn_reflns_limit_l_max 23
_diffrn_reflns_limit_l_min -23
_diffrn_reflns_number 4700
_diffrn_reflns_theta_max 25.05
_diffrn_reflns_theta_min 2.63
_diffrn_standards_decay_% <2
_diffrn_standards_interval_count 97
_diffrn_standards_number 3
_exptl_absorpt_coefficient_mu 6.858
_exptl_absorpt_correction_T_max 0.21
_exptl_absorpt_correction_T_min 0.98
_exptl_absorpt_correction_type 'psi scans'
_exptl_crystal_colour colourless
_exptl_crystal_density_diffrn 1.845
_exptl_crystal_description block
_exptl_crystal_F_000 1908
_exptl_crystal_size_max 0.65
_exptl_crystal_size_mid 0.62
_exptl_crystal_size_min 0.47
_refine_diff_density_max 0.814
_refine_diff_density_min -1.377
_refine_diff_density_rms 0.145
_refine_ls_abs_structure_details 'Flack H D (1983), Acta Cryst. A39, 876-881'
_refine_ls_abs_structure_Flack 0.02(2)
_refine_ls_extinction_method none
_refine_ls_goodness_of_fit_all 1.007
_refine_ls_goodness_of_fit_obs 1.028
_refine_ls_hydrogen_treatment 'fixed contribution'
_refine_ls_matrix_type full
_refine_ls_number_parameters 271
_refine_ls_number_reflns 2363
_refine_ls_number_restraints 0
_refine_ls_restrained_S_all 1.023
_refine_ls_restrained_S_obs 1.028
_refine_ls_R_factor_all 0.0405
_refine_ls_R_factor_obs 0.0348
_refine_ls_shift/esd_max -0.001
_refine_ls_shift/esd_mean 0.000
_refine_ls_structure_factor_coef Fsqd
_refine_ls_weighting_details 'w=1/[\s^2^(Fo^2^)+(0.0517P)^2^+0.0000P] where P=(Fo^2^+2Fc^2^)/3'
_refine_ls_weighting_scheme calc
_refine_ls_wR_factor_all 0.0856
_refine_ls_wR_factor_obs 0.0814
_reflns_number_observed 2141
_reflns_number_total 2366
_reflns_observed_criterion >2sigma(I)
_cod_data_source_file b001206h.txt
_cod_data_source_block str671
_cod_depositor_comments
;
The following automatic conversions were performed:

'_refine_ls_weighting_scheme' value 'calc
w=1/[\s^2^(Fo^2^)+(0.0517P)^2^+0.0000P] where P=(Fo^2^+2Fc^2^)/3' was
changed to 'calc'. New tag '_refine_ls_weighting_details' was
created. The value of the new tag was set to
'w=1/[\s^2^(Fo^2^)+(0.0517P)^2^+0.0000P] where P=(Fo^2^+2Fc^2^)/3'.

Automatic conversion script
Id: cif_fix_values 3143 2015-03-26 13:38:13Z robertas 

The following automatic conversions were performed:

'_atom_sites_solution_primary' value 'Direct Methods' was changed to
'direct'.

Automatic conversion script
Id: cif_fix_values 6452 2018-10-05 10:23:21Z andrius 
;
_cod_original_sg_symbol_H-M P3(2)2(1)
_cod_database_code 7009456

loop_
_symmetry_equiv_pos_as_xyz
'x, y, z'
'-y, x-y, z+2/3'
'-x+y, -x, z+1/3'
'y, x, -z'
'x-y, -y, -z+1/3'
'-x, -x+y, -z+2/3'

loop_
_atom_site_aniso_label
_atom_site_aniso_U_11
_atom_site_aniso_U_22
_atom_site_aniso_U_33
_atom_site_aniso_U_23
_atom_site_aniso_U_13
_atom_site_aniso_U_12
Re1 0.0250(2) 0.0377(2) 0.0413(2) -0.0007(2) -0.0032(2) 0.0133(2)
Br1 0.0499(7) 0.0622(7) 0.0449(5) 0.0098(5) 0.0055(5) 0.0246(6)
N1 0.033(4) 0.034(4) 0.033(3) -0.002(3) -0.003(3) 0.019(4)
O1 0.025(4) 0.079(7) 0.129(9) -0.032(7) -0.009(5) 0.001(5)
O2 0.041(5) 0.078(7) 0.116(8) -0.015(5) 0.013(5) 0.034(5)
O3 0.124(9) 0.117(9) 0.044(4) 0.005(5) -0.014(5) 0.054(8)
O4 0.022(3) 0.038(4) 0.057(4) -0.007(3) 0.000(3) 0.008(3)
O5 0.041(4) 0.041(4) 0.052(4) -0.004(4) 0.005(3) 0.020(3)
O6 0.055(5) 0.057(5) 0.051(4) 0.008(4) 0.001(4) 0.035(4)
O7 0.041(4) 0.032(4) 0.075(5) -0.010(4) -0.011(4) 0.011(3)
C1 0.063(8) 0.062(8) 0.053(6) -0.011(6) -0.014(6) 0.043(7)
C2 0.013(4) 0.044(6) 0.068(6) 0.007(5) 0.005(4) -0.001(4)
C3 0.059(8) 0.057(7) 0.054(6) 0.001(5) -0.007(6) 0.028(6)
C4 0.056(8) 0.045(7) 0.109(11) 0.000(7) 0.033(8) 0.009(6)
C5 0.040(6) 0.046(6) 0.075(7) -0.025(6) -0.012(6) 0.018(5)
C6 0.043(6) 0.053(7) 0.067(7) -0.018(6) -0.016(6) 0.025(6)
C7 0.043(6) 0.043(6) 0.053(6) -0.009(5) -0.002(5) 0.022(5)
C8 0.052(7) 0.081(10) 0.071(7) -0.032(7) -0.009(6) 0.036(6)
C9 0.033(5) 0.034(5) 0.042(5) -0.005(4) -0.001(4) 0.012(5)
C10 0.030(5) 0.038(5) 0.029(4) -0.007(4) -0.003(4) 0.017(4)
C11 0.036(5) 0.041(6) 0.037(5) -0.003(5) -0.005(4) 0.019(5)
C12 0.025(5) 0.049(6) 0.042(5) -0.006(5) -0.006(4) 0.017(5)
C13 0.028(5) 0.032(5) 0.039(5) -0.005(4) -0.004(4) 0.010(4)
C14 0.031(5) 0.023(4) 0.031(4) 0.004(4) -0.001(4) 0.010(4)
C15 0.029(5) 0.030(5) 0.057(6) -0.005(5) 0.000(5) 0.005(5)
C16 0.093(12) 0.110(14) 0.102(11) 0.026(11) -0.007(10) 0.072(11)
C17 0.061(8) 0.075(9) 0.081(8) 0.018(7) 0.009(7) 0.051(7)
C18 0.040(7) 0.038(6) 0.119(12) 0.021(7) 0.006(7) 0.019(5)
C19 0.052(8) 0.033(6) 0.100(10) -0.004(6) 0.003(7) 0.018(6)
C20 0.097(12) 0.078(10) 0.108(12) -0.008(9) 0.027(10) 0.058(10)

loop_
_atom_site_label
_atom_site_type_symbol
_atom_site_fract_x
_atom_site_fract_y
_atom_site_fract_z
_atom_site_U_iso_or_equiv
_atom_site_thermal_displace_type
_atom_site_occupancy
_atom_site_calc_flag
_atom_site_refinement_flags
_atom_site_disorder_group
Re1 Re 0.63398(3) 0.91178(3) 0.88569(2) 0.03574(14) Uani 1 d . .
Br1 Br 0.64219(10) 0.85033(10) 1.00889(5) 0.0539(3) Uani 1 d . .
N1 N 0.8118(6) 1.0044(6) 0.8967(4) 0.033(2) Uani 1 d . .
O1 O 0.3962(7) 0.7522(9) 0.8635(6) 0.089(4) Uani 1 d . .
O2 O 0.5520(7) 1.0540(8) 0.9416(5) 0.076(3) Uani 1 d . .
O3 O 0.6369(10) 0.9836(10) 0.7393(4) 0.098(4) Uani 1 d . .
O4 O 0.6946(5) 0.8079(5) 0.8518(3) 0.042(2) Uani 1 d . .
O5 O 0.8518(6) 0.8050(6) 0.8337(4) 0.045(2) Uani 1 d . .
O6 O 0.8215(7) 1.1922(6) 0.8237(4) 0.051(2) Uani 1 d . .
O7 O 0.8972(6) 1.2835(6) 0.9248(4) 0.052(2) Uani 1 d . .
C1 C 0.4866(11) 0.8146(11) 0.8731(6) 0.054(3) Uani 1 d . .
C2 C 0.5863(7) 1.0009(9) 0.9176(6) 0.049(3) Uani 1 d . .
C3 C 0.6384(10) 0.9588(10) 0.7955(6) 0.057(3) Uani 1 d . .
C4 C 0.5757(12) 0.6203(10) 0.8887(8) 0.077(4) Uani 1 d . .
H4A H 0.5333(12) 0.6402(10) 0.9160(8) 0.080 Uiso 1 d R .
H4B H 0.5323(12) 0.5476(10) 0.8738(8) 0.080 Uiso 1 d R .
H4C H 0.6345(12) 0.6267(10) 0.9151(8) 0.080 Uiso 1 d R .
C5 C 0.6256(9) 0.6968(10) 0.8280(6) 0.055(3) Uani 1 d . .
H5A H 0.5673(9) 0.6933(10) 0.8024(6) 0.080 Uiso 1 d R .
C6 C 0.6909(9) 0.6674(10) 0.7818(6) 0.054(3) Uani 1 d . .
H6A H 0.7057(9) 0.7068(10) 0.7400(6) 0.080 Uiso 1 d R .
H6B H 0.6506(9) 0.5927(10) 0.7708(6) 0.080 Uiso 1 d R .
C7 C 0.7963(9) 0.6915(9) 0.8138(6) 0.046(3) Uani 1 d . .
H7A H 0.7836(9) 0.6465(9) 0.8527(6) 0.080 Uiso 1 d R .
C8 C 0.8699(10) 0.6796(12) 0.7651(6) 0.066(3) Uani 1 d . .
H8A H 0.9346(10) 0.6955(12) 0.7885(6) 0.080 Uiso 1 d R .
H8B H 0.8367(10) 0.6081(12) 0.7475(6) 0.080 Uiso 1 d R .
H8C H 0.8864(10) 0.7291(12) 0.7283(6) 0.080 Uiso 1 d R .
C9 C 0.7928(8) 0.8250(8) 0.8814(5) 0.038(2) Uani 1 d . .
H9A H 0.7791(8) 0.7814(8) 0.9211(5) 0.080 Uiso 1 d R .
C10 C 0.8591(8) 0.9439(8) 0.8985(4) 0.032(2) Uani 1 d . .
C11 C 0.9657(8) 0.9843(9) 0.9135(5) 0.038(2) Uani 1 d . .
H11A H 0.9952(8) 0.9378(9) 0.9173(5) 0.080 Uiso 1 d R .
C12 C 1.0296(8) 1.0930(9) 0.9237(5) 0.039(2) Uani 1 d . .
H12A H 1.1046(8) 1.1240(9) 0.9328(5) 0.080 Uiso 1 d R .
C13 C 0.9840(7) 1.1583(8) 0.9188(4) 0.035(2) Uani 1 d . .
H13A H 1.0261(7) 1.2343(8) 0.9252(4) 0.080 Uiso 1 d R .
C14 C 0.8764(7) 1.1101(7) 0.9051(4) 0.030(2) Uani 1 d . .
C15 C 0.8281(8) 1.1834(8) 0.8940(5) 0.042(2) Uani 1 d . .
H15A H 0.7581(8) 1.1520(8) 0.9140(5) 0.080 Uiso 1 d R .
C16 C 0.7726(14) 1.2604(14) 0.7299(7) 0.092(5) Uani 1 d . .
H16A H 0.7281(14) 1.1882(14) 0.7145(7) 0.080 Uiso 1 d R .
H16B H 0.7428(14) 1.3033(14) 0.7149(7) 0.080 Uiso 1 d R .
H16C H 0.8432(14) 1.2887(14) 0.7114(7) 0.080 Uiso 1 d R .
C17 C 0.7765(11) 1.2600(12) 0.8071(7) 0.065(4) Uani 1 d . .
H17A H 0.7053(11) 1.2282(12) 0.8251(7) 0.080 Uiso 1 d R .
C18 C 0.8418(10) 1.3665(9) 0.8397(8) 0.066(4) Uani 1 d . .
H18A H 0.8073(10) 1.4080(9) 0.8332(8) 0.080 Uiso 1 d R .
H18B H 0.9098(10) 1.4027(9) 0.8170(8) 0.080 Uiso 1 d R .
C19 C 0.8604(11) 1.3592(9) 0.9138(8) 0.063(3) Uani 1 d . .
H19A H 0.9166(11) 1.4280(9) 0.9283(8) 0.080 Uiso 1 d R .
C20 C 0.7630(14) 1.3342(14) 0.9587(8) 0.088(5) Uani 1 d . .
H20A H 0.7792(14) 1.3311(14) 1.0057(8) 0.080 Uiso 1 d R .
H20B H 0.7426(14) 1.3876(14) 0.9528(8) 0.080 Uiso 1 d R .
H20C H 0.7052(14) 1.2658(14) 0.9448(8) 0.080 Uiso 1 d R .

loop_
_atom_type_symbol
_atom_type_description
_atom_type_scat_dispersion_real
_atom_type_scat_dispersion_imag
_atom_type_scat_source
C C 0.0033 0.0016 'International Tables Vol C Tables 4.2.6.8 and 6.1.1.4'
H H 0.0000 0.0000 'International Tables Vol C Tables 4.2.6.8 and 6.1.1.4'
N N 0.0061 0.0033 'International Tables Vol C Tables 4.2.6.8 and 6.1.1.4'
O O 0.0106 0.0060 'International Tables Vol C Tables 4.2.6.8 and 6.1.1.4'
Br Br -0.2901 2.4595 'International Tables Vol C Tables 4.2.6.8 and 6.1.1.4'
Re Re -1.0185 7.2310 'International Tables Vol C Tables 4.2.6.8 and 6.1.1.4'

loop_
_geom_angle_atom_site_label_1
_geom_angle_atom_site_label_2
_geom_angle_atom_site_label_3
_geom_angle
_geom_angle_site_symmetry_1
_geom_angle_site_symmetry_3
_geom_angle_publ_flag
C2 Re1 C1 83.6(5) . . ?
C2 Re1 C3 91.5(5) . . ?
C1 Re1 C3 88.1(5) . . ?
C2 Re1 O4 177.6(4) . . ?
C1 Re1 O4 98.0(4) . . ?
C3 Re1 O4 90.4(4) . . ?
C2 Re1 N1 105.5(3) . . ?
C1 Re1 N1 170.8(4) . . ?
C3 Re1 N1 93.1(4) . . ?
O4 Re1 N1 72.9(2) . . ?
C2 Re1 Br1 91.0(4) . . ?
C1 Re1 Br1 95.5(4) . . ?
C3 Re1 Br1 175.8(4) . . ?
O4 Re1 Br1 87.0(2) . . ?
N1 Re1 Br1 83.1(2) . . ?
C14 N1 C10 116.3(8) . . ?
C14 N1 Re1 129.0(6) . . ?
C10 N1 Re1 114.6(6) . . ?
C9 O4 C5 112.7(8) . . ?
C9 O4 Re1 117.3(5) . . ?
C5 O4 Re1 123.9(6) . . ?
C9 O5 C7 111.2(8) . . ?
C15 O6 C17 110.9(9) . . ?
C15 O7 C19 111.6(9) . . ?
O1 C1 Re1 177.4(11) . . ?
O2 C2 Re1 175.8(10) . . ?
O3 C3 Re1 176.9(12) . . ?
O4 C5 C6 108.5(9) . . ?
O4 C5 C4 110.7(10) . . ?
C6 C5 C4 113.5(11) . . ?
C7 C6 C5 112.3(9) . . ?
O5 C7 C8 105.9(9) . . ?
O5 C7 C6 106.9(8) . . ?
C8 C7 C6 113.2(9) . . ?
O5 C9 O4 110.3(8) . . ?
O5 C9 C10 106.1(8) . . ?
O4 C9 C10 107.0(8) . . ?
N1 C10 C11 123.4(9) . . ?
N1 C10 C9 119.0(8) . . ?
C11 C10 C9 117.5(9) . . ?
C10 C11 C12 118.8(10) . . ?
C11 C12 C13 119.0(9) . . ?
C14 C13 C12 117.8(9) . . ?
N1 C14 C13 124.5(9) . . ?
N1 C14 C15 117.8(8) . . ?
C13 C14 C15 117.6(8) . . ?
O6 C15 O7 112.1(8) . . ?
O6 C15 C14 106.1(8) . . ?
O7 C15 C14 107.9(8) . . ?
O6 C17 C18 109.4(11) . . ?
O6 C17 C16 104.9(11) . . ?
C18 C17 C16 115.6(13) . . ?
C17 C18 C19 112.9(11) . . ?
O7 C19 C18 110.1(11) . . ?
O7 C19 C20 112.0(11) . . ?
C18 C19 C20 113.5(12) . . ?

loop_
_geom_bond_atom_site_label_1
_geom_bond_atom_site_label_2
_geom_bond_distance
_geom_bond_site_symmetry_2
_geom_bond_publ_flag
Re1 C2 1.847(12) . ?
Re1 C1 1.890(14) . ?
Re1 C3 1.889(11) . ?
Re1 O4 2.184(7) . ?
Re1 N1 2.234(8) . ?
Re1 Br1 2.6041(12) . ?
N1 C14 1.343(12) . ?
N1 C10 1.352(12) . ?
O1 C1 1.173(15) . ?
O2 C2 1.197(14) . ?
O3 C3 1.165(12) . ?
O4 C9 1.436(12) . ?
O4 C5 1.479(13) . ?
O5 C9 1.390(12) . ?
O5 C7 1.472(13) . ?
O6 C15 1.396(12) . ?
O6 C17 1.457(14) . ?
O7 C15 1.417(12) . ?
O7 C19 1.451(14) . ?
C4 C5 1.54(2) . ?
C5 C6 1.52(2) . ?
C6 C7 1.519(15) . ?
C7 C8 1.503(15) . ?
C9 C10 1.528(14) . ?
C10 C11 1.378(13) . ?
C11 C12 1.38(2) . ?
C12 C13 1.397(15) . ?
C13 C14 1.375(13) . ?
C14 C15 1.546(15) . ?
C16 C17 1.52(2) . ?
C17 C18 1.49(2) . ?
C18 C19 1.50(2) . ?
C19 C20 1.54(2) . ?
